data_4518730
loop_
_publ_author_name
'Menahem, Matan'
'Dai, Zhenbang'
'Aharon, Sigalit'
'Sharma, Rituraj'
'Asher, Maor'
'Diskin-Posner, Yael'
'Korobko, Roman'
'Rappe, Andrew M.'
'Yaffe, Omer'

_publ_section_title
;
 Strongly Anharmonic Octahedral Tilting in Two-Dimensional Hybrid Halide
 Perovskites
;
_journal_name_full 'ACS Nano'
_journal_paper_doi 10.1021/acsnano.1c02022
_journal_year 2021
_chemical_formula_moiety 'I4 Pb, 2(C4 H12 N)'
_chemical_formula_sum 'C8 H24 I4 N2 Pb'
_chemical_formula_weight 863.08
_space_group_crystal_system orthorhombic
_space_group_IT_number 61
_space_group_name_Hall '-P 2ac 2ab'
_space_group_name_H-M_alt 'P b c a'
_atom_sites_solution_hydrogens geom
_audit_creation_method SHELXL-2014/7
_cell_angle_alpha 90
_cell_angle_beta 90
_cell_angle_gamma 90
_cell_formula_units_Z 4
_cell_length_a 8.4223(2)
_cell_length_b 8.9958(2)
_cell_length_c 26.0751(6)
_cell_measurement_reflns_used 6385
_cell_measurement_temperature 100(2)
_cell_measurement_theta_max 30.5620
_cell_measurement_theta_min 2.8720
_cell_volume 1975.59(8)
_computing_cell_refinement 'CrysAlisPro 1.171.40.60a (Rigaku OD, 2019)'
_computing_data_collection 'CrysAlisPro 1.171.40.60a (Rigaku OD, 2019)'
_computing_data_reduction 'CrysAlisPro 1.171.40.60a (Rigaku OD, 2019)'
_computing_molecular_graphics 'Olex2 (Dolomanov et al., 2009)'
_computing_publication_material 'Olex2 (Dolomanov et al., 2009)'
_computing_structure_refinement 'SHELXL-2014/7 (Sheldrick, 2014)'
_computing_structure_solution 'ShelXT (Sheldrick, 2015)'
_diffrn_ambient_temperature 100(2)
_diffrn_measured_fraction_theta_full 1.000
_diffrn_measured_fraction_theta_max 1.000
_diffrn_measurement_device_type 'XtaLAB Synergy, Dualflex, Pilatus 300K'
_diffrn_measurement_method '\w scans'
_diffrn_radiation_type MoK\a
_diffrn_radiation_wavelength 0.71073
_diffrn_reflns_av_R_equivalents 0.0530
_diffrn_reflns_av_unetI/netI 0.0292
_diffrn_reflns_Laue_measured_fraction_full 1.000
_diffrn_reflns_Laue_measured_fraction_max 1.000
_diffrn_reflns_limit_h_max 9
_diffrn_reflns_limit_h_min -10
_diffrn_reflns_limit_k_max 11
_diffrn_reflns_limit_k_min -11
_diffrn_reflns_limit_l_max 32
_diffrn_reflns_limit_l_min -27
_diffrn_reflns_number 14372
_diffrn_reflns_point_group_measured_fraction_full 1.000
_diffrn_reflns_point_group_measured_fraction_max 1.000
_diffrn_reflns_theta_full 25.242
_diffrn_reflns_theta_max 26.372
_diffrn_reflns_theta_min 1.562
_exptl_absorpt_coefficient_mu 14.774
_exptl_absorpt_correction_T_max 0.594
_exptl_absorpt_correction_T_min 0.329
_exptl_absorpt_correction_type gaussian
_exptl_absorpt_process_details
;
CrysAlisPro 1.171.40.60a (Rigaku Oxford Diffraction, 2019)
Numerical absorption correction based on gaussian integration over
			a multifaceted crystal model
Empirical absorption correction using spherical harmonics,
 implemented in SCALE3 ABSPACK scaling algorithm.
;
_exptl_crystal_colour orange
_exptl_crystal_density_diffrn 2.902
_exptl_crystal_description cube
_exptl_crystal_F_000 1520
_exptl_crystal_size_max 0.090
_exptl_crystal_size_mid 0.074
_exptl_crystal_size_min 0.044
_refine_diff_density_max 1.857
_refine_diff_density_min -2.064
_refine_diff_density_rms 0.269
_refine_ls_extinction_method none
_refine_ls_goodness_of_fit_ref 1.111
_refine_ls_hydrogen_treatment constr
_refine_ls_matrix_type full
_refine_ls_number_parameters 72
_refine_ls_number_reflns 2029
_refine_ls_number_restraints 0
_refine_ls_restrained_S_all 1.111
_refine_ls_R_factor_all 0.0382
_refine_ls_R_factor_gt 0.0339
_refine_ls_shift/su_max 0.000
_refine_ls_shift/su_mean 0.000
_refine_ls_structure_factor_coef Fsqd
_refine_ls_weighting_details 'w=1/[\s^2^(Fo^2^)+(0.0519P)^2^+10.9769P] where P=(Fo^2^+2Fc^2^)/3'
_refine_ls_weighting_scheme calc
_refine_ls_wR_factor_gt 0.0883
_refine_ls_wR_factor_ref 0.0911
_reflns_Friedel_coverage 0.000
_reflns_number_gt 1846
_reflns_number_total 2029
_reflns_threshold_expression 'I > 2\s(I)'
_cod_data_source_file nn1c02022_si_002.cif
_cod_data_source_block oy8_100k
_cod_database_code 4518730
_shelx_shelxl_version_number 2014/7
_shelx_space_group_comment
;
The symmetry employed for this shelxl refinement is uniquely defined
by the following loop, which should always be used as a source of
symmetry information in preference to the above space-group names.
They are only intended as comments.
;
_shelx_estimated_absorpt_t_min 0.350
_shelx_estimated_absorpt_t_max 0.563

loop_
_space_group_symop_operation_xyz
'x, y, z'
'-x+1/2, -y, z+1/2'
'-x, y+1/2, -z+1/2'
'x+1/2, -y+1/2, -z'
'-x, -y, -z'
'x-1/2, y, -z-1/2'
'x, -y-1/2, z-1/2'
'-x-1/2, y-1/2, z'

loop_
_atom_site_label
_atom_site_type_symbol
_atom_site_fract_x
_atom_site_fract_y
_atom_site_fract_z
_atom_site_U_iso_or_equiv
_atom_site_adp_type
_atom_site_occupancy
_atom_site_site_symmetry_order
_atom_site_calc_flag
_atom_site_refinement_flags_posn
_atom_site_refinement_flags_adp
_atom_site_refinement_flags_occupancy
_atom_site_disorder_assembly
_atom_site_disorder_group
Pb1 Pb 0.0000 0.5000 0.5000 0.01673(14) Uani 1 2 d S . P . .
I1 I 0.30362(5) 0.29745(5) 0.52334(2) 0.02034(15) Uani 1 1 d . . . . .
I2 I 0.07797(6) 0.52960(5) 0.38095(2) 0.02084(15) Uani 1 1 d . . . . .
N1 N 0.4828(7) 0.4235(7) 0.4029(2) 0.0215(13) Uani 1 1 d . . . . .
H1A H 0.3800 0.4425 0.3944 0.026 Uiso 1 1 calc R U . . .
H1B H 0.5137 0.4863 0.4284 0.026 Uiso 1 1 calc R U . . .
H1C H 0.4918 0.3279 0.4140 0.026 Uiso 1 1 calc R U . . .
C1 C 0.5862(8) 0.4462(8) 0.3570(3) 0.0198(14) Uani 1 1 d . . . . .
H1D H 0.5729 0.3616 0.3331 0.024 Uiso 1 1 calc R U . . .
H1E H 0.6988 0.4492 0.3679 0.024 Uiso 1 1 calc R U . . .
C2 C 0.5444(10) 0.5898(9) 0.3298(3) 0.0262(16) Uani 1 1 d . . . . .
H2A H 0.5528 0.6737 0.3542 0.031 Uiso 1 1 calc R U . . .
H2B H 0.4332 0.5848 0.3176 0.031 Uiso 1 1 calc R U . . .
C3 C 0.6539(9) 0.6185(9) 0.2842(3) 0.0247(16) Uani 1 1 d . . . . .
H3A H 0.7651 0.6247 0.2963 0.030 Uiso 1 1 calc R U . . .
H3B H 0.6463 0.5344 0.2598 0.030 Uiso 1 1 calc R U . . .
C4 C 0.6098(10) 0.7625(9) 0.2568(3) 0.0272(17) Uani 1 1 d . . . . .
H4A H 0.6773 0.7751 0.2265 0.041 Uiso 1 1 calc R U . . .
H4B H 0.6253 0.8467 0.2801 0.041 Uiso 1 1 calc R U . . .
H4C H 0.4982 0.7583 0.2462 0.041 Uiso 1 1 calc R U . . .

loop_
_atom_site_aniso_label
_atom_site_aniso_U_11
_atom_site_aniso_U_22
_atom_site_aniso_U_33
_atom_site_aniso_U_23
_atom_site_aniso_U_13
_atom_site_aniso_U_12
Pb1 0.0180(2) 0.0184(2) 0.0139(2) 0.00095(13) -0.00022(13) -0.00008(13)
I1 0.0204(3) 0.0219(3) 0.0187(3) 0.00004(18) 0.00061(17) 0.00430(17)
I2 0.0225(3) 0.0253(3) 0.0148(3) 0.00021(17) 0.00071(18) 0.00113(19)
N1 0.024(3) 0.022(3) 0.018(3) 0.006(3) -0.001(2) 0.000(3)
C1 0.019(3) 0.024(4) 0.017(3) -0.001(3) -0.001(3) -0.002(3)
C2 0.026(4) 0.031(4) 0.022(4) -0.001(3) 0.001(3) 0.004(3)
C3 0.026(4) 0.029(4) 0.019(3) 0.003(3) 0.000(3) -0.002(3)
C4 0.029(4) 0.028(4) 0.025(4) 0.008(3) 0.000(3) -0.005(3)

loop_
_atom_type_symbol
_atom_type_description
_atom_type_scat_dispersion_real
_atom_type_scat_dispersion_imag
_atom_type_scat_source
C C 0.0033 0.0016 'International Tables Vol C Tables 4.2.6.8 and 6.1.1.4'
H H 0.0000 0.0000 'International Tables Vol C Tables 4.2.6.8 and 6.1.1.4'
I I -0.4742 1.8119 'International Tables Vol C Tables 4.2.6.8 and 6.1.1.4'
N N 0.0061 0.0033 'International Tables Vol C Tables 4.2.6.8 and 6.1.1.4'
Pb Pb -3.3944 10.1111 'International Tables Vol C Tables 4.2.6.8 and 6.1.1.4'

loop_
_geom_angle_atom_site_label_1
_geom_angle_atom_site_label_2
_geom_angle_atom_site_label_3
_geom_angle
_geom_angle_site_symmetry_1
_geom_angle_site_symmetry_3
_geom_angle_publ_flag
I2 Pb1 I2 180.00(2) 5_566 . ?
I2 Pb1 I1 86.087(12) 5_566 . ?
I2 Pb1 I1 93.913(12) . . ?
I2 Pb1 I1 93.912(12) 5_566 5_566 ?
I2 Pb1 I1 86.088(12) . 5_566 ?
I1 Pb1 I1 180.0 . 5_566 ?
I2 Pb1 I1 90.508(12) 5_566 4_456 ?
I2 Pb1 I1 89.492(12) . 4_456 ?
I1 Pb1 I1 88.459(5) . 4_456 ?
I1 Pb1 I1 91.542(5) 5_566 4_456 ?
I2 Pb1 I1 89.492(12) 5_566 8_665 ?
I2 Pb1 I1 90.508(12) . 8_665 ?
I1 Pb1 I1 91.541(5) . 8_665 ?
I1 Pb1 I1 88.458(5) 5_566 8_665 ?
I1 Pb1 I1 180.000(16) 4_456 8_665 ?
Pb1 I1 Pb1 148.468(16) . 4_556 ?
C1 N1 H1A 109.5 . . ?
C1 N1 H1B 109.5 . . ?
H1A N1 H1B 109.5 . . ?
C1 N1 H1C 109.5 . . ?
H1A N1 H1C 109.5 . . ?
H1B N1 H1C 109.5 . . ?
N1 C1 C2 110.9(6) . . ?
N1 C1 H1D 109.5 . . ?
C2 C1 H1D 109.5 . . ?
N1 C1 H1E 109.5 . . ?
C2 C1 H1E 109.5 . . ?
H1D C1 H1E 108.0 . . ?
C1 C2 C3 111.6(6) . . ?
C1 C2 H2A 109.3 . . ?
C3 C2 H2A 109.3 . . ?
C1 C2 H2B 109.3 . . ?
C3 C2 H2B 109.3 . . ?
H2A C2 H2B 108.0 . . ?
C4 C3 C2 111.1(7) . . ?
C4 C3 H3A 109.4 . . ?
C2 C3 H3A 109.4 . . ?
C4 C3 H3B 109.4 . . ?
C2 C3 H3B 109.4 . . ?
H3A C3 H3B 108.0 . . ?
C3 C4 H4A 109.5 . . ?
C3 C4 H4B 109.5 . . ?
H4A C4 H4B 109.5 . . ?
C3 C4 H4C 109.5 . . ?
H4A C4 H4C 109.5 . . ?
H4B C4 H4C 109.5 . . ?

loop_
_geom_bond_atom_site_label_1
_geom_bond_atom_site_label_2
_geom_bond_distance
_geom_bond_site_symmetry_2
_geom_bond_publ_flag
Pb1 I2 3.1842(5) 5_566 ?
Pb1 I2 3.1842(5) . ?
Pb1 I1 3.1984(4) . ?
Pb1 I1 3.1984(4) 5_566 ?
Pb1 I1 3.2040(5) 4_456 ?
Pb1 I1 3.2040(5) 8_665 ?
I1 Pb1 3.2041(5) 4_556 ?
N1 C1 1.495(9) . ?
N1 H1A 0.9100 . ?
N1 H1B 0.9100 . ?
N1 H1C 0.9100 . ?
C1 C2 1.517(11) . ?
C1 H1D 0.9900 . ?
C1 H1E 0.9900 . ?
C2 C3 1.526(10) . ?
C2 H2A 0.9900 . ?
C2 H2B 0.9900 . ?
C3 C4 1.525(10) . ?
C3 H3A 0.9900 . ?
C3 H3B 0.9900 . ?
C4 H4A 0.9800 . ?
C4 H4B 0.9800 . ?
C4 H4C 0.9800 . ?

loop_
_geom_torsion_atom_site_label_1
_geom_torsion_atom_site_label_2
_geom_torsion_atom_site_label_3
_geom_torsion_atom_site_label_4
_geom_torsion
_geom_torsion_site_symmetry_1
_geom_torsion_site_symmetry_2
_geom_torsion_site_symmetry_3
_geom_torsion_site_symmetry_4
_geom_torsion_publ_flag
N1 C1 C2 C3 177.4(6) . . . . ?
C1 C2 C3 C4 179.5(6) . . . . ?
